data_4027297
loop_
_publ_author_name
'Ilya N. Egorov'
'Tatyana A. Tseitler'
'Igor S. Kovalev'
'Pavel A. Slepukhin'
'Vladimir L. Rusinov'
'Oleg N. Chupakhin'

_publ_contact_author_address
;620002, Russian Federation, Ekaterinburg, Mira St. 19
Ural Federal University, Dept. of Organic Chemistry
;
_publ_contact_author_email i.n.egorov@gmail.com
_publ_contact_author_fax +7(343)3740458
_publ_contact_author_name 'Ilya N. Egorov'
_publ_contact_author_phone +7(343)3754501
_publ_section_title
;
 Chichibabin-Type Condensation of Cyclic Ketones with
 3-R-1,2,4-triazin-5(4H)-ones
;
_journal_name_full 'Journal of Organic Chemistry'
_journal_page_first 6007
_journal_page_last 6013
_journal_paper_doi 10.1021/jo300697v
_journal_volume 77
_journal_year 2012
_chemical_formula_moiety 'C22 H23 N3 O'
_chemical_formula_sum 'C22 H23 N3 O'
_chemical_formula_weight 345.43
_chemical_name_systematic
; 
 ? 
;
_space_group_IT_number 14
_symmetry_cell_setting monoclinic
_symmetry_space_group_name_Hall '-P 2ybc'
_symmetry_space_group_name_H-M 'P 1 21/c 1'
_atom_sites_solution_hydrogens geom
_atom_sites_solution_primary direct
_atom_sites_solution_secondary difmap
_audit_creation_method SHELXL-97
_cell_angle_alpha 90.00
_cell_angle_beta 94.826(11)
_cell_angle_gamma 90.00
_cell_formula_units_Z 4
_cell_length_a 8.4617(10)
_cell_length_b 13.2934(16)
_cell_length_c 15.590(2)
_cell_measurement_reflns_used 2046
_cell_measurement_temperature 295(2)
_cell_measurement_theta_max 28.30
_cell_measurement_theta_min 2.86
_cell_volume 1747.4(4)
_computing_cell_refinement
;
CrysAlis RED, Oxford Diffraction Ltd.,
Version 1.171.29.9 (release 23-03-2006 CrysAlis171 .NET)
(compiled Mar 23 2006,23:39:28)
;
_computing_data_collection
;
CrysAlis CCD, Oxford Diffraction Ltd.,
Version 1.171.29.9 (release 23-03-2006 CrysAlis171 .NET)
(compiled Mar 23 2006,23:39:28)
;
_computing_data_reduction
;
CrysAlis RED, Oxford Diffraction Ltd.,
Version 1.171.29.9 (release 23-03-2006 CrysAlis171 .NET)
(compiled Mar 23 2006,23:39:28)
;
_computing_molecular_graphics 'Bruker SHELXTL'
_computing_publication_material 'Bruker SHELXTL'
_computing_structure_refinement 'SHELXL-97 (Sheldrick, 1997)'
_computing_structure_solution 'SHELXS-97 (Sheldrick, 1990)'
_diffrn_ambient_temperature 295(2)
_diffrn_measured_fraction_theta_full 0.974
_diffrn_measured_fraction_theta_max 0.974
_diffrn_measurement_device_type 'Xcalibur S CCD'
_diffrn_measurement_method 'omega scans'
_diffrn_radiation_monochromator graphite
_diffrn_radiation_source 'fine-focus sealed tube'
_diffrn_radiation_type MoK\a
_diffrn_radiation_wavelength 0.71073
_diffrn_reflns_av_R_equivalents 0.0257
_diffrn_reflns_av_sigmaI/netI 0.0615
_diffrn_reflns_limit_h_max 11
_diffrn_reflns_limit_h_min -11
_diffrn_reflns_limit_k_max 7
_diffrn_reflns_limit_k_min -17
_diffrn_reflns_limit_l_max 18
_diffrn_reflns_limit_l_min -20
_diffrn_reflns_number 8387
_diffrn_reflns_theta_full 28.30
_diffrn_reflns_theta_max 28.30
_diffrn_reflns_theta_min 2.86
_diffrn_standards_decay_% 0
_diffrn_standards_interval_count 0
_diffrn_standards_interval_time 0
_diffrn_standards_number 0
_exptl_absorpt_coefficient_mu 0.082
_exptl_absorpt_correction_type none
_exptl_crystal_colour yellow
_exptl_crystal_density_diffrn 1.313
_exptl_crystal_description prism
_exptl_crystal_F_000 736
_exptl_crystal_size_max 0.25
_exptl_crystal_size_mid 0.20
_exptl_crystal_size_min 0.15
_refine_diff_density_max 0.271
_refine_diff_density_min -0.201
_refine_diff_density_rms 0.049
_refine_ls_extinction_method none
_refine_ls_goodness_of_fit_ref 1.010
_refine_ls_hydrogen_treatment mixed
_refine_ls_matrix_type full
_refine_ls_number_parameters 291
_refine_ls_number_reflns 4224
_refine_ls_number_restraints 0
_refine_ls_restrained_S_all 1.010
_refine_ls_R_factor_all 0.1074
_refine_ls_R_factor_gt 0.0468
_refine_ls_shift/su_max 0.000
_refine_ls_shift/su_mean 0.000
_refine_ls_structure_factor_coef Fsqd
_refine_ls_weighting_details 'calc w=1/[\s^2^(Fo^2^)+(0.0520P)^2^+0.0000P] where P=(Fo^2^+2Fc^2^)/3'
_refine_ls_weighting_scheme calc
_refine_ls_wR_factor_gt 0.1111
_refine_ls_wR_factor_ref 0.1210
_reflns_number_gt 2046
_reflns_number_total 4224
_reflns_threshold_expression >2sigma(I)
_cod_data_source_file jo300697v_si_003.cif
_cod_data_source_block dc
_cod_database_code 4027297

loop_
_symmetry_equiv_pos_as_xyz
'x, y, z'
'-x, y+1/2, -z+1/2'
'-x, -y, -z'
'x, -y-1/2, z-1/2'

loop_
_atom_site_label
_atom_site_type_symbol
_atom_site_fract_x
_atom_site_fract_y
_atom_site_fract_z
_atom_site_U_iso_or_equiv
_atom_site_adp_type
_atom_site_occupancy
_atom_site_symmetry_multiplicity
_atom_site_calc_flag
_atom_site_refinement_flags
_atom_site_disorder_assembly
_atom_site_disorder_group
N1 N 0.74591(15) -0.00595(10) -0.03543(9) 0.0338(3) Uani 1 1 d . A 1
C1 C 0.62961(18) 0.09583(13) 0.05852(11) 0.0367(4) Uani 1 1 d . A 1
O1 O 0.7718(2) -0.10837(11) 0.17486(9) 0.0775(5) Uani 1 1 d . A 1
N2 N 0.65585(16) 0.07823(10) -0.02247(9) 0.0388(4) Uani 1 1 d . A 1
C2 C 0.7466(2) -0.04736(14) 0.11616(12) 0.0443(5) Uani 1 1 d . A 1
N3 N 0.67286(17) 0.04033(11) 0.12782(10) 0.0450(4) Uani 1 1 d . A 1
C3 C 0.79875(18) -0.07056(12) 0.02934(11) 0.0352(4) Uani 1 1 d . A 1
C4 C 0.89296(18) -0.15348(12) 0.01078(11) 0.0354(4) Uani 1 1 d . A 1
C5 C 0.9569(2) -0.22330(14) 0.08153(12) 0.0463(5) Uani 1 1 d . A 1
H5A H 0.8720 -0.2669 0.0971 0.055(5) Uiso 1 1 calc R A 1
H5B H 0.9919 -0.1837 0.1318 0.064(6) Uiso 1 1 calc R A 1
C6 C 1.0936(2) -0.28756(16) 0.05695(14) 0.0578(6) Uani 1 1 d . A 1
H6A H 1.1869 -0.2459 0.0534 0.086(8) Uiso 1 1 calc R A 1
H6B H 1.1179 -0.3382 0.1009 0.071(6) Uiso 1 1 calc R A 1
C7 C 1.0525(3) -0.33754(15) -0.02771(13) 0.0596(9) Uani 0.988(7) 1 d P A 1
H7A H 0.9595 -0.3795 -0.0240 0.097(9) Uiso 1 1 calc R A 1
H7B H 1.1395 -0.3805 -0.0414 0.071(6) Uiso 1 1 calc R A 1
C8 C 1.0197(2) -0.26044(13) -0.09872(12) 0.0477(5) Uani 1 1 d . A 1
H8A H 1.1201 -0.2376 -0.1174 0.058(6) Uiso 1 1 calc R A 1
H8B H 0.9618 -0.2930 -0.1474 0.059(6) Uiso 1 1 calc R A 1
C9 C 0.92655(18) -0.16996(12) -0.07356(11) 0.0364(4) Uani 1 1 d . A 1
C10 C 0.87080(19) -0.10178(13) -0.13841(11) 0.0375(4) Uani 1 1 d . A 1
C11 C 0.9119(3) -0.11851(15) -0.22997(12) 0.0563(6) Uani 1 1 d . A 1
H11A H 0.9028 -0.1896 -0.2436 0.093(8) Uiso 1 1 d R A 1
H11B H 1.0209 -0.0984 -0.2352 0.112(10) Uiso 1 1 d R A 1
C14 C 0.7105(2) 0.05356(14) -0.18480(11) 0.0459(5) Uani 1 1 d . A 1
H14A H 0.7155 0.1204 -0.1598 0.055 Uiso 1 1 calc R A 1
H14B H 0.5997 0.0373 -0.1994 0.055 Uiso 1 1 calc R A 1
C15 C 0.77949(18) -0.02035(12) -0.11964(11) 0.0349(4) Uani 1 1 d . A 1
C16 C 0.54313(18) 0.19079(13) 0.07277(11) 0.0373(4) Uani 1 1 d . A 1
C17 C 0.4984(2) 0.25735(15) 0.00633(13) 0.0474(5) Uani 1 1 d . A 1
C18 C 0.4255(2) 0.34757(16) 0.02285(14) 0.0511(5) Uani 1 1 d . A 1
C19 C 0.3916(2) 0.37359(13) 0.10548(13) 0.0464(5) Uani 1 1 d . A 1
C20 C 0.4315(2) 0.30566(14) 0.17063(14) 0.0484(5) Uani 1 1 d . A 1
C21 C 0.5063(2) 0.21617(14) 0.15535(13) 0.0453(5) Uani 1 1 d . A 1
C22 C 0.3170(3) 0.47404(16) 0.12388(17) 0.0650(6) Uani 1 1 d . A 1
H22A H 0.2571 0.4679 0.1732 0.157(13) Uiso 1 1 calc R A 1
H22B H 0.2478 0.4944 0.0750 0.152(14) Uiso 1 1 calc R A 1
H22C H 0.3987 0.5235 0.1351 0.151(13) Uiso 1 1 calc R A 1
H17 H 0.516(2) 0.2396(13) -0.0497(13) 0.052(5) Uiso 1 1 d . B 1
H21 H 0.5434(19) 0.1734(13) 0.2026(11) 0.045(5) Uiso 1 1 d . C 1
H18 H 0.399(2) 0.3924(15) -0.0239(12) 0.055(6) Uiso 1 1 d . D 1
H20 H 0.410(2) 0.3209(14) 0.2267(13) 0.055(6) Uiso 1 1 d . E 1
C12 C 0.7970(7) -0.0564(4) -0.2964(3) 0.0522(12) Uani 0.50 1 d P A 1
H12C H 0.8335 -0.0609 -0.3536 0.054(11) Uiso 0.50 1 calc PR A 1
H12D H 0.6904 -0.0836 -0.2984 0.033(9) Uiso 0.50 1 calc PR A 1
C13 C 0.7973(7) 0.0538(4) -0.2668(4) 0.0491(15) Uani 0.50 1 d P A 1
H13C H 0.9049 0.0783 -0.2551 0.046(10) Uiso 0.50 1 calc PR A 1
H13D H 0.7425 0.0962 -0.3104 0.057(13) Uiso 0.50 1 calc PR A 1
C12A C 0.8897(7) -0.0265(4) -0.2860(3) 0.0584(14) Uani 0.50 1 d P F 2
H12A H 0.9046 -0.0417 -0.3450 0.026(8) Uiso 0.50 1 d PR F 2
H12B H 0.9658 0.0234 -0.2658 0.076(16) Uiso 0.50 1 d PR F 2
C13A C 0.7303(7) 0.0136(5) -0.2769(4) 0.0567(15) Uani 0.50 1 d P F 2
H13A H 0.6568 -0.0403 -0.2899 0.081(17) Uiso 0.50 1 d PR F 2
H13B H 0.7062 0.0664 -0.3180 0.077(16) Uiso 0.50 1 d PR F 2

loop_
_atom_site_aniso_label
_atom_site_aniso_U_11
_atom_site_aniso_U_22
_atom_site_aniso_U_33
_atom_site_aniso_U_23
_atom_site_aniso_U_13
_atom_site_aniso_U_12
N1 0.0361(7) 0.0351(8) 0.0312(9) 0.0003(7) 0.0083(6) -0.0019(6)
C1 0.0342(9) 0.0404(10) 0.0367(11) -0.0027(9) 0.0097(8) -0.0059(8)
O1 0.1245(13) 0.0690(10) 0.0444(9) 0.0183(8) 0.0388(9) 0.0326(10)
N2 0.0451(8) 0.0346(8) 0.0380(9) -0.0014(7) 0.0110(7) 0.0038(7)
C2 0.0539(11) 0.0470(12) 0.0341(12) 0.0041(9) 0.0162(9) 0.0013(9)
N3 0.0541(9) 0.0464(9) 0.0363(10) -0.0012(7) 0.0138(7) 0.0055(8)
C3 0.0375(9) 0.0365(9) 0.0326(10) 0.0024(8) 0.0082(7) -0.0058(8)
C4 0.0366(9) 0.0332(9) 0.0371(11) 0.0029(8) 0.0076(7) -0.0036(8)
C5 0.0518(11) 0.0462(11) 0.0416(12) 0.0082(10) 0.0080(9) 0.0051(9)
C6 0.0634(13) 0.0555(12) 0.0548(15) 0.0075(12) 0.0072(10) 0.0134(11)
C7 0.0753(17) 0.0452(13) 0.0579(17) -0.0018(11) 0.0036(11) 0.0176(12)
C8 0.0524(11) 0.0456(11) 0.0458(13) -0.0052(10) 0.0070(9) 0.0060(9)
C9 0.0391(9) 0.0338(9) 0.0370(11) -0.0030(8) 0.0074(8) -0.0029(8)
C10 0.0440(9) 0.0378(9) 0.0317(10) -0.0038(8) 0.0088(8) -0.0031(8)
C11 0.0857(16) 0.0514(13) 0.0339(12) -0.0001(10) 0.0168(10) 0.0135(11)
C14 0.0521(11) 0.0524(11) 0.0335(11) 0.0013(9) 0.0065(8) 0.0100(9)
C15 0.0369(9) 0.0382(10) 0.0303(10) -0.0006(8) 0.0072(7) -0.0029(8)
C16 0.0334(9) 0.0402(10) 0.0394(11) -0.0047(9) 0.0102(8) -0.0046(8)
C17 0.0473(11) 0.0558(12) 0.0406(13) -0.0042(10) 0.0118(9) 0.0069(9)
C18 0.0490(11) 0.0528(12) 0.0523(14) 0.0050(11) 0.0095(10) 0.0089(10)
C19 0.0395(10) 0.0432(11) 0.0576(14) -0.0072(10) 0.0108(9) -0.0003(8)
C20 0.0527(11) 0.0474(12) 0.0470(13) -0.0117(10) 0.0154(10) -0.0025(9)
C21 0.0510(11) 0.0429(11) 0.0430(12) -0.0021(10) 0.0105(9) 0.0007(9)
C22 0.0677(14) 0.0494(13) 0.0795(18) -0.0095(12) 0.0152(14) 0.0118(12)
C12 0.061(3) 0.065(3) 0.032(3) -0.002(2) 0.010(3) 0.007(3)
C13 0.059(4) 0.054(3) 0.036(3) 0.009(2) 0.015(3) -0.002(3)
C12A 0.066(3) 0.076(4) 0.036(3) 0.002(2) 0.018(3) 0.019(3)
C13A 0.062(4) 0.071(5) 0.039(3) 0.014(3) 0.016(3) 0.020(4)

loop_
_atom_type_symbol
_atom_type_description
_atom_type_scat_dispersion_real
_atom_type_scat_dispersion_imag
_atom_type_scat_source
C C 0.0033 0.0016 'International Tables Vol C Tables 4.2.6.8 and 6.1.1.4'
H H 0.0000 0.0000 'International Tables Vol C Tables 4.2.6.8 and 6.1.1.4'
N N 0.0061 0.0033 'International Tables Vol C Tables 4.2.6.8 and 6.1.1.4'
O O 0.0106 0.0060 'International Tables Vol C Tables 4.2.6.8 and 6.1.1.4'

loop_
_geom_angle_atom_site_label_1
_geom_angle_atom_site_label_2
_geom_angle_atom_site_label_3
_geom_angle
C3 N1 N2 123.40(13)
C3 N1 C15 122.22(13)
N2 N1 C15 114.38(13)
N2 C1 N3 128.28(15)
N2 C1 C16 114.71(16)
N3 C1 C16 117.00(15)
C1 N2 N1 115.04(14)
O1 C2 N3 121.76(16)
O1 C2 C3 119.60(16)
N3 C2 C3 118.63(16)
C1 N3 C2 118.02(15)
N1 C3 C4 119.69(15)
N1 C3 C2 115.84(15)
C4 C3 C2 124.46(16)
C9 C4 C3 119.00(15)
C9 C4 C5 120.49(15)
C3 C4 C5 120.51(15)
C4 C5 C6 113.43(15)
C4 C5 H5A 108.9
C6 C5 H5A 108.9
C4 C5 H5B 108.9
C6 C5 H5B 108.9
H5A C5 H5B 107.7
C7 C6 C5 110.43(17)
C7 C6 H6A 109.6
C5 C6 H6A 109.6
C7 C6 H6B 109.6
C5 C6 H6B 109.6
H6A C6 H6B 108.1
C6 C7 C8 111.06(16)
C6 C7 H7A 109.4
C8 C7 H7A 109.4
C6 C7 H7B 109.4
C8 C7 H7B 109.4
H7A C7 H7B 108.0
C9 C8 C7 114.62(16)
C9 C8 H8A 108.6
C7 C8 H8A 108.6
C9 C8 H8B 108.6
C7 C8 H8B 108.6
H8A C8 H8B 107.6
C4 C9 C10 119.74(15)
C4 C9 C8 121.76(16)
C10 C9 C8 118.50(15)
C15 C10 C9 120.90(15)
C15 C10 C11 119.59(16)
C9 C10 C11 119.51(15)
C10 C11 C12 111.2(2)
C10 C11 H11A 109.2
C12 C11 H11A 109.3
C10 C11 H11B 109.5
C12 C11 H11B 109.6
H11A C11 H11B 107.9
C15 C14 C13 112.5(3)
C15 C14 H14A 109.1
C13 C14 H14A 109.1
C15 C14 H14B 109.1
C13 C14 H14B 109.1
H14A C14 H14B 107.8
C10 C15 N1 118.42(15)
C10 C15 C14 124.50(15)
N1 C15 C14 117.07(14)
C17 C16 C21 117.84(17)
C17 C16 C1 122.42(16)
C21 C16 C1 119.73(17)
C18 C17 C16 120.73(19)
C18 C17 H17 120.4(11)
C16 C17 H17 118.8(11)
C17 C18 C19 121.3(2)
C17 C18 H18 118.7(11)
C19 C18 H18 120.0(11)
C20 C19 C18 117.63(17)
C20 C19 C22 121.17(18)
C18 C19 C22 121.2(2)
C21 C20 C19 121.69(19)
C21 C20 H20 118.7(12)
C19 C20 H20 119.6(12)
C20 C21 C16 120.8(2)
C20 C21 H21 120.2(10)
C16 C21 H21 118.8(10)
C19 C22 H22A 109.5
C19 C22 H22B 109.5
H22A C22 H22B 109.5
C19 C22 H22C 109.5
H22A C22 H22C 109.5
H22B C22 H22C 109.5
C13 C12 C11 108.3(4)
C13 C12 H12C 110.0
C11 C12 H12C 110.0
C13 C12 H12D 110.0
C11 C12 H12D 110.0
H12C C12 H12D 108.4
C13 C12 H12A 92.9
C11 C12 H12A 92.2
H12D C12 H12A 139.8
H12C C12 H13A 118.4
C14 C13 C12 105.1(4)
C14 C13 H13C 110.7
C12 C13 H13C 110.7
C14 C13 H13D 110.7
C12 C13 H13D 110.7
H13C C13 H13D 108.8
C14 C13 H12B 121.4
H13D C13 H12B 124.7
C14 C13 H13B 104.9
C13A C12A H12A 111.3
C13A C12A H12B 108.3
H12A C12A H12B 108.7
C12A C13A H13A 107.0
C12A C13A H13B 110.3
H13A C13A H13B 108.0

loop_
_geom_bond_atom_site_label_1
_geom_bond_atom_site_label_2
_geom_bond_distance
N1 C3 1.372(2)
N1 N2 1.3783(18)
N1 C15 1.380(2)
C1 N2 1.321(2)
C1 N3 1.334(2)
C1 C16 1.485(2)
O1 C2 1.228(2)
C2 N3 1.342(2)
C2 C3 1.491(2)
C3 C4 1.405(2)
C4 C9 1.386(2)
C4 C5 1.507(2)
C5 C6 1.513(2)
C5 H5A 0.9700
C5 H5B 0.9700
C6 C7 1.492(3)
C6 H6A 0.9700
C6 H6B 0.9700
C7 C8 1.517(3)
C7 H7A 0.9700
C7 H7B 0.9700
C8 C9 1.508(2)
C8 H8A 0.9700
C8 H8B 0.9700
C9 C10 1.409(2)
C10 C15 1.376(2)
C10 C11 1.514(2)
C11 C12 1.591(5)
C11 H11A 0.9705
C11 H11B 0.9702
C14 C15 1.496(2)
C14 C13 1.527(6)
C14 H14A 0.9700
C14 H14B 0.9700
C16 C17 1.390(2)
C16 C21 1.391(2)
C17 C18 1.383(3)
C17 H17 0.929(19)
C18 C19 1.387(3)
C18 H18 0.954(19)
C19 C20 1.380(3)
C19 C22 1.515(3)
C20 C21 1.378(3)
C20 H20 0.932(19)
C21 H21 0.961(17)
C22 H22A 0.9600
C22 H22B 0.9600
C22 H22C 0.9600
C12 C13 1.536(8)
C12 H12C 0.9700
C12 H12D 0.9700
C13 H13C 0.9700
C13 H13D 0.9700
C12A C13A 1.468(7)
C12A H12A 0.9604
C12A H12B 0.9590
C13A H13A 0.9591
C13A H13B 0.9596
